data_2242796
loop_
_publ_author_name
'Popek, Rafal'
'Crundwell, Guy'

_publ_section_title
;
 Crystal structures of 2,3-bis(thiophen-2-yl)pyrido[2,3-<i>b</i>]pyrazine
 and 7-bromo-2,3-bis(thiophen-2-yl)pyrido[2,3-<i>b</i>]pyrazine
;
_journal_issue 1
_journal_name_full 'Acta Crystallographica Section E'
_journal_page_first 89
_journal_page_last 93
_journal_paper_doi 10.1107/S2056989018016882
_journal_volume 75
_journal_year 2019
_chemical_formula_iupac 'C15 H8 Br N3 S2'
_chemical_formula_moiety 'C15 H8 Br N3 S2'
_chemical_formula_sum 'C15 H8 Br N3 S2'
_chemical_formula_weight 374.27
_chemical_melting_point 445
_chemical_name_common
;
7-bromo-2,3-bis(thien-2-yl)pyrido[2,3-<i>b</i>]pyrazine
;
_chemical_name_systematic
;
7-Bromo-2,3-bis(thiophen-2-yl)pyrido[2,3-<i>b</i>]pyrazine
;
_space_group_crystal_system monoclinic
_space_group_IT_number 14
_space_group_name_Hall '-P 2ybc'
_space_group_name_H-M_alt 'P 1 21/c 1'
_symmetry_space_group_name_Hall '-P 2ybc'
_symmetry_space_group_name_H-M 'P 1 21/c 1'
_atom_sites_solution_hydrogens geom
_atom_sites_solution_primary direct
_atom_sites_solution_secondary difmap
_cell_angle_alpha 90.00
_cell_angle_beta 95.466(3)
_cell_angle_gamma 90.00
_cell_formula_units_Z 4
_cell_length_a 5.8336(2)
_cell_length_b 29.4731(10)
_cell_length_c 8.3160(3)
_cell_measurement_reflns_used 9441
_cell_measurement_temperature 293(2)
_cell_measurement_theta_max 32.2030
_cell_measurement_theta_min 4.4790
_cell_volume 1423.30(9)
_computing_cell_refinement
;
CrysAlis PRO (Rigaku OD, 2018)
;
_computing_data_collection
;
CrysAlis PRO (Rigaku OD, 2018)
;
_computing_data_reduction
;
CrysAlis PRO (Rigaku OD, 2018)
;
_computing_molecular_graphics
;
ORTEP-3 for Windows (Farrugia, 2012) and Mercury (Macrae <i>et al.</i>,
2008)
;
_computing_publication_material
;
<i>OLEX2</i> (Dolomanov <i>et al.</i>,  2009)
;
_computing_structure_refinement
;
SHELXL97 (Sheldrick, 2008)
;
_computing_structure_solution
;
SHELXS97 (Sheldrick, 2008)
;
_diffrn_ambient_temperature 293(2)
_diffrn_detector_area_resol_mean 16.1790
_diffrn_measured_fraction_theta_full 0.994
_diffrn_measured_fraction_theta_max 0.912
_diffrn_measurement_device_type 'Rigaku Xcalibur Sapphire3'
_diffrn_measurement_method '\w scans'
_diffrn_radiation_monochromator graphite
_diffrn_radiation_type MoK\a
_diffrn_radiation_wavelength 0.71073
_diffrn_reflns_av_R_equivalents 0.0336
_diffrn_reflns_av_unetI/netI 0.0232
_diffrn_reflns_limit_h_max 8
_diffrn_reflns_limit_h_min -8
_diffrn_reflns_limit_k_max 45
_diffrn_reflns_limit_k_min -45
_diffrn_reflns_limit_l_max 12
_diffrn_reflns_limit_l_min -12
_diffrn_reflns_number 34519
_diffrn_reflns_theta_full 29.00
_diffrn_reflns_theta_max 33.91
_diffrn_reflns_theta_min 4.24
_diffrn_source 'Enhance (Mo) X-ray Source'
_exptl_absorpt_coefficient_mu 3.176
_exptl_absorpt_correction_T_max 1.00000
_exptl_absorpt_correction_T_min 0.45534
_exptl_absorpt_correction_type multi-scan
_exptl_absorpt_process_details
;
(CrysAlis PRO; Rigaku OD, 2018)
;
_exptl_crystal_colour yellow
_exptl_crystal_density_diffrn 1.747
_exptl_crystal_density_method 'not measured'
_exptl_crystal_description plate
_exptl_crystal_F_000 744
_exptl_crystal_size_max 0.33
_exptl_crystal_size_mid 0.24
_exptl_crystal_size_min 0.22
_refine_diff_density_max 0.630
_refine_diff_density_min -0.672
_refine_ls_extinction_method none
_refine_ls_goodness_of_fit_ref 1.079
_refine_ls_hydrogen_treatment constr
_refine_ls_matrix_type full
_refine_ls_number_parameters 190
_refine_ls_number_reflns 5255
_refine_ls_number_restraints 0
_refine_ls_restrained_S_all 1.079
_refine_ls_R_factor_all 0.0596
_refine_ls_R_factor_gt 0.0425
_refine_ls_shift/su_max 0.000
_refine_ls_shift/su_mean 0.000
_refine_ls_structure_factor_coef Fsqd
_refine_ls_weighting_details 'calc w=1/[\s^2^(Fo^2^)+(0.0474P)^2^+0.9400P] where P=(Fo^2^+2Fc^2^)/3'
_refine_ls_weighting_scheme calc
_refine_ls_wR_factor_gt 0.1026
_refine_ls_wR_factor_ref 0.1100
_reflns_number_gt 4166
_reflns_number_total 5255
_reflns_threshold_expression >2sigma(I)
_cod_data_source_file xi2011sup1.cif
_cod_data_source_block 2
_cod_database_code 2242796

loop_
_space_group_symop_id
_space_group_symop_operation_xyz
1 'x, y, z'
2 '-x, y+1/2, -z+1/2'
3 '-x, -y, -z'
4 'x, -y-1/2, z-1/2'

loop_
_atom_site_type_symbol
_atom_site_label
_atom_site_fract_x
_atom_site_fract_y
_atom_site_fract_z
_atom_site_U_iso_or_equiv
_atom_site_adp_type
_atom_site_calc_flag
_atom_site_occupancy
Br Br1 0.69446(4) 0.018840(9) 0.30276(3) 0.04319(9) Uani d 1
S S2 0.62946(10) -0.11087(2) -0.49251(7) 0.04132(14) Uani d 1
S S1 1.54351(12) -0.19256(2) -0.09942(10) 0.05248(18) Uani d 1
N N3 0.8311(3) -0.08963(6) -0.1758(2) 0.0312(3) Uani d 1
C C12 0.8921(3) -0.13124(7) -0.4089(3) 0.0294(4) Uani d 1
C C7 0.9600(3) -0.12031(7) -0.2402(2) 0.0290(4) Uani d 1
C C2 1.1218(4) -0.08478(7) 0.0484(3) 0.0314(4) Uani d 1
C C6 0.9043(3) -0.07298(7) -0.0283(2) 0.0290(4) Uani d 1
C C13 1.0082(4) -0.15121(8) -0.5255(3) 0.0354(4) Uani d 1
H H13 1.1549 -0.1635 -0.5056 0.042 Uiso calc 1
N N1 1.2404(3) -0.11997(7) -0.0083(2) 0.0342(4) Uani d 1
N N2 1.2152(4) -0.06423(8) 0.1847(3) 0.0428(5) Uani d 1
C C1 1.1566(4) -0.13963(7) -0.1436(3) 0.0298(4) Uani d 1
C C5 0.7682(4) -0.04198(8) 0.0495(3) 0.0327(4) Uani d 1
H H5 0.6198 -0.0346 0.0066 0.039 Uiso calc 1
C C4 0.8620(4) -0.02319(7) 0.1898(3) 0.0330(4) Uani d 1
C C8 1.2653(4) -0.18271(7) -0.1791(3) 0.0331(4) Uani d 1
C C14 0.8825(4) -0.15116(8) -0.6789(3) 0.0386(5) Uani d 1
H H14 0.9366 -0.1637 -0.7707 0.046 Uiso calc 1
C C15 0.6754(4) -0.13092(8) -0.6780(3) 0.0395(5) Uani d 1
H H15 0.5699 -0.1283 -0.7686 0.047 Uiso calc 1
C C3 1.0885(4) -0.03388(9) 0.2503(3) 0.0413(5) Uani d 1
H H3 1.1521 -0.0186 0.3419 0.050 Uiso calc 1
C C9 1.1615(5) -0.22302(8) -0.2534(3) 0.0445(6) Uani d 1
H H9 1.0113 -0.2255 -0.3013 0.053 Uiso calc 1
C C10 1.3303(6) -0.25845(9) -0.2402(4) 0.0575(8) Uani d 1
H H10 1.3004 -0.2874 -0.2817 0.069 Uiso calc 1
C C11 1.5344(6) -0.24684(10) -0.1638(4) 0.0589(8) Uani d 1
H H11 1.6584 -0.2667 -0.1479 0.071 Uiso calc 1

loop_
_atom_site_aniso_label
_atom_site_aniso_U_11
_atom_site_aniso_U_22
_atom_site_aniso_U_33
_atom_site_aniso_U_12
_atom_site_aniso_U_13
_atom_site_aniso_U_23
Br1 0.04705(15) 0.04449(14) 0.03805(13) 0.00908(10) 0.00417(10) -0.01197(10)
S2 0.0361(3) 0.0475(3) 0.0388(3) 0.0120(2) -0.0047(2) -0.0046(2)
S1 0.0458(3) 0.0422(3) 0.0694(5) 0.0123(3) 0.0051(3) 0.0048(3)
N3 0.0301(8) 0.0319(9) 0.0308(8) 0.0037(7) -0.0023(6) -0.0041(7)
C12 0.0274(9) 0.0279(9) 0.0320(9) 0.0004(7) -0.0016(7) -0.0012(7)
C7 0.0294(9) 0.0272(9) 0.0301(9) 0.0005(7) 0.0007(7) -0.0005(7)
C2 0.0304(9) 0.0329(10) 0.0299(9) 0.0045(8) -0.0019(7) -0.0015(8)
C6 0.0291(9) 0.0282(9) 0.0291(9) 0.0034(7) -0.0003(7) -0.0006(7)
C13 0.0326(10) 0.0393(11) 0.0337(10) 0.0016(9) 0.0010(8) -0.0031(9)
N1 0.0333(9) 0.0353(9) 0.0327(9) 0.0084(7) -0.0031(7) -0.0012(7)
N2 0.0382(10) 0.0502(12) 0.0376(10) 0.0112(9) -0.0093(8) -0.0104(9)
C1 0.0306(9) 0.0267(9) 0.0323(10) 0.0038(7) 0.0037(7) 0.0003(7)
C5 0.0306(9) 0.0343(10) 0.0323(10) 0.0057(8) -0.0012(8) -0.0021(8)
C4 0.0370(10) 0.0316(10) 0.0306(10) 0.0021(8) 0.0041(8) -0.0027(8)
C8 0.0367(10) 0.0285(9) 0.0345(10) 0.0057(8) 0.0058(8) 0.0030(8)
C14 0.0479(13) 0.0365(11) 0.0313(10) -0.0003(9) 0.0031(9) -0.0030(8)
C15 0.0481(13) 0.0368(11) 0.0314(11) 0.0015(10) -0.0085(9) -0.0011(8)
C3 0.0432(12) 0.0451(13) 0.0334(11) 0.0070(10) -0.0076(9) -0.0106(9)
C9 0.0523(14) 0.0343(12) 0.0476(13) 0.0153(10) 0.0085(11) 0.0000(10)
C10 0.075(2) 0.0290(12) 0.072(2) 0.0045(12) 0.0257(16) -0.0035(12)
C11 0.0594(18) 0.0402(14) 0.080(2) 0.0221(13) 0.0240(16) 0.0075(14)

loop_
_atom_type_symbol
_atom_type_description
_atom_type_scat_dispersion_real
_atom_type_scat_dispersion_imag
_atom_type_scat_source
C C 0.0033 0.0016 'International Tables Vol C Tables 4.2.6.8 and 6.1.1.4'
H H 0.0000 0.0000 'International Tables Vol C Tables 4.2.6.8 and 6.1.1.4'
N N 0.0061 0.0033 'International Tables Vol C Tables 4.2.6.8 and 6.1.1.4'
S S 0.1246 0.1234 'International Tables Vol C Tables 4.2.6.8 and 6.1.1.4'
Br Br -0.2901 2.4595 'International Tables Vol C Tables 4.2.6.8 and 6.1.1.4'

loop_
_geom_angle_atom_site_label_1
_geom_angle_atom_site_label_2
_geom_angle_atom_site_label_3
_geom_angle
_geom_angle_publ_flag
C15 S2 C12 91.95(11) no
C11 S1 C8 92.17(14) no
C7 N3 C6 118.26(18) no
C7 C12 S2 117.37(15) no
C13 C12 S2 110.13(16) no
C13 C12 C7 132.08(19) no
N3 C7 C12 115.37(18) no
N3 C7 C1 119.60(18) no
C1 C7 C12 125.02(18) no
N1 C2 C6 119.96(19) no
N2 C2 C6 122.8(2) no
N2 C2 N1 117.08(19) no
N3 C6 C2 120.93(19) no
N3 C6 C5 120.64(18) no
C5 C6 C2 118.38(19) no
C12 C13 H13 123.5 no
C12 C13 C14 113.0(2) no
C14 C13 H13 123.5 no
C1 N1 C2 118.22(18) no
C3 N2 C2 117.1(2) no
C7 C1 C8 124.32(19) no
N1 C1 C7 120.60(18) no
N1 C1 C8 114.94(19) no
C6 C5 H5 121.3 no
C4 C5 C6 117.4(2) no
C4 C5 H5 121.3 no
C5 C4 Br1 120.71(17) no
C5 C4 C3 120.3(2) no
C3 C4 Br1 118.93(17) no
C1 C8 S1 118.76(17) no
C9 C8 S1 111.58(17) no
C9 C8 C1 128.9(2) no
C13 C14 H14 123.7 no
C15 C14 C13 112.6(2) no
C15 C14 H14 123.7 no
S2 C15 H15 123.9 no
C14 C15 S2 112.24(17) no
C14 C15 H15 123.9 no
N2 C3 C4 123.5(2) no
N2 C3 H3 118.3 no
C4 C3 H3 118.3 no
C8 C9 H9 126.0 no
C10 C9 C8 108.0(3) no
C10 C9 H9 126.0 no
C9 C10 H10 122.5 no
C11 C10 C9 115.1(3) no
C11 C10 H10 122.5 no
S1 C11 H11 123.4 no
C10 C11 S1 113.1(2) no
C10 C11 H11 123.4 no

loop_
_geom_bond_atom_site_label_1
_geom_bond_atom_site_label_2
_geom_bond_distance
_geom_bond_publ_flag
Br1 C4 1.884(2) no
S2 C12 1.729(2) no
S2 C15 1.697(2) no
S1 C8 1.718(2) no
S1 C11 1.686(3) no
N3 C7 1.321(3) no
N3 C6 1.352(3) no
C12 C7 1.457(3) no
C12 C13 1.368(3) no
C7 C1 1.452(3) no
C2 C6 1.408(3) no
C2 N1 1.356(3) no
C2 N2 1.353(3) no
C6 C5 1.408(3) no
C13 H13 0.9300 no
C13 C14 1.410(3) no
N1 C1 1.318(3) no
N2 C3 1.312(3) no
C1 C8 1.462(3) no
C5 H5 0.9300 no
C5 C4 1.358(3) no
C4 C3 1.404(3) no
C8 C9 1.446(4) no
C14 H14 0.9300 no
C14 C15 1.348(3) no
C15 H15 0.9300 no
C3 H3 0.9300 no
C9 H9 0.9300 no
C9 C10 1.432(4) no
C10 H10 0.9300 no
C10 C11 1.339(5) no
C11 H11 0.9300 no

loop_
_geom_hbond_atom_site_label_D
_geom_hbond_atom_site_label_H
_geom_hbond_atom_site_label_A
_geom_hbond_site_symmetry_A
_geom_hbond_distance_DH
_geom_hbond_distance_HA
_geom_hbond_distance_DA
_geom_hbond_angle_DHA
C3 H3 Br1 3_756 0.93 3.005 3.8360(10) 150
C5 H5 Br1 3_655 0.93 3.049 3.8510(10) 145
C15 H15 N1 1_454 0.93 2.645 3.5720(10) 175
C11 H11 C14 4_656 0.93 2.775 3.6370(10) 155

loop_
_geom_torsion_atom_site_label_1
_geom_torsion_atom_site_label_2
_geom_torsion_atom_site_label_3
_geom_torsion_atom_site_label_4
_geom_torsion
_geom_torsion_publ_flag
Br1 C4 C3 N2 176.7(2) no
S2 C12 C7 N3 -10.8(3) no
S2 C12 C7 C1 170.70(17) no
S2 C12 C13 C14 -1.8(3) no
S1 C8 C9 C10 -1.7(3) no
N3 C7 C1 N1 -16.0(3) no
N3 C7 C1 C8 159.4(2) no
N3 C6 C5 C4 -173.5(2) no
C12 S2 C15 C14 -1.6(2) no
C12 C7 C1 N1 162.4(2) no
C12 C7 C1 C8 -22.2(3) no
C12 C13 C14 C15 0.7(3) no
C7 N3 C6 C2 5.8(3) no
C7 N3 C6 C5 -176.7(2) no
C7 C12 C13 C14 -174.0(2) no
C7 C1 C8 S1 158.88(17) no
C7 C1 C8 C9 -32.0(4) no
C2 C6 C5 C4 4.0(3) no
C2 N1 C1 C7 8.1(3) no
C2 N1 C1 C8 -167.7(2) no
C2 N2 C3 C4 2.3(4) no
C6 N3 C7 C12 -170.23(19) no
C6 N3 C7 C1 8.4(3) no
C6 C2 N1 C1 6.1(3) no
C6 C2 N2 C3 3.8(4) no
C6 C5 C4 Br1 179.77(16) no
C6 C5 C4 C3 1.6(3) no
C13 C12 C7 N3 161.0(2) no
C13 C12 C7 C1 -17.6(4) no
C13 C14 C15 S2 0.8(3) no
N1 C2 C6 N3 -13.7(3) no
N1 C2 C6 C5 168.7(2) no
N1 C2 N2 C3 -172.1(2) no
N1 C1 C8 S1 -25.5(3) no
N1 C1 C8 C9 143.6(2) no
N2 C2 C6 N3 170.5(2) no
N2 C2 C6 C5 -7.0(4) no
N2 C2 N1 C1 -177.9(2) no
C1 C8 C9 C10 -171.4(2) no
C5 C4 C3 N2 -5.1(4) no
C8 S1 C11 C10 -1.2(3) no
C8 C9 C10 C11 0.9(4) no
C15 S2 C12 C7 175.40(18) no
C15 S2 C12 C13 1.91(19) no
C9 C10 C11 S1 0.3(4) no
C11 S1 C8 C1 172.6(2) no
C11 S1 C8 C9 1.7(2) no

_cod_database_fobs_code 2242796
